data_7106277
loop_
_publ_author_name
'Mihai Raducan'
'Carles Rodriguez-Escrich'
'Xacobe C. Cambeiro'
'Eduardo C. Escudero-Adan'
'Miquel A. Pericas'
'Antonio M. Echavarren'

_publ_section_title
;
 A Multipurpose Gold(I) Precatalyst
;
_journal_name_full Chem.Commun.
_journal_page_first 4893
_journal_paper_doi 10.1039/c1cc10293a
_journal_volume 47
_journal_year 2011
_chemical_formula_sum 'C4 H6 Ag F6 N2 Sb'
_chemical_formula_weight 425.73
_space_group_IT_number 14
_symmetry_cell_setting monoclinic
_symmetry_space_group_name_Hall '-P 2yn'
_symmetry_space_group_name_H-M 'P 1 21/n 1'
_atom_sites_solution_hydrogens geom
_atom_sites_solution_primary direct
_atom_sites_solution_secondary difmap
_audit_creation_method SHELXL-97
_cell_angle_alpha 90.00
_cell_angle_beta 110.506(2)
_cell_angle_gamma 90.00
_cell_formula_units_Z 2
_cell_length_a 7.7991(8)
_cell_length_b 8.8395(10)
_cell_length_c 7.9925(8)
_cell_measurement_reflns_used 539
_cell_measurement_temperature 100(2)
_cell_measurement_theta_max 35.50
_cell_measurement_theta_min 3.57
_cell_volume 516.09(9)
_computing_cell_refinement 'Bruker APEX2 v2009.1-0'
_computing_data_collection 'Bruker APEX2 v2009.1-0'
_computing_data_reduction 'Bruker SAINT V7.60A'
_computing_molecular_graphics 'Bruker SHELXTL'
_computing_publication_material 'Bruker SHELXTL'
_computing_structure_refinement 'SHELXS-97 (Sheldrick, 2008)'
_computing_structure_solution 'SHELXS-97 (Sheldrick, 2008)'
_diffrn_ambient_temperature 100(2)
_diffrn_detector_area_resol_mean 512
_diffrn_detector_type '4K CCD area detector APEX II'
_diffrn_measured_fraction_theta_full 0.946
_diffrn_measured_fraction_theta_max 0.948
_diffrn_measurement_device_type 'Kappa 4-axis goniometer bruker-nonius'
_diffrn_measurement_method
;
Fullsphere data collection, phi and omega scans
;
_diffrn_measurement_specimen_support 'magnetic support whith 10 micron nylon fiber cryoloop'
_diffrn_radiation_monochromator 'Multilayer Montel 200 mirrors'
_diffrn_radiation_type MoK\a
_diffrn_radiation_wavelength 0.71073
_diffrn_reflns_av_R_equivalents 0.0309
_diffrn_reflns_av_sigmaI/netI 0.0248
_diffrn_reflns_limit_h_max 13
_diffrn_reflns_limit_h_min -13
_diffrn_reflns_limit_k_max 14
_diffrn_reflns_limit_k_min -14
_diffrn_reflns_limit_l_max 13
_diffrn_reflns_limit_l_min -13
_diffrn_reflns_number 11328
_diffrn_reflns_theta_full 27.50
_diffrn_reflns_theta_max 36.57
_diffrn_reflns_theta_min 3.57
_diffrn_source 'rotating anode X-ray tube'
_diffrn_source_current 70
_diffrn_source_power 50
_diffrn_source_size '3 mm x 0.3 mm fine focus'
_diffrn_source_type 'Bruker-Nonius FR 591'
_exptl_absorpt_coefficient_mu 4.564
_exptl_absorpt_correction_T_max 1.0
_exptl_absorpt_correction_T_min 0.57
_exptl_absorpt_correction_type empirical
_exptl_absorpt_process_details
;
SADABS Version 2008/1 Bruker-Nonius
Blessing, Acta Cryst. (1995) A51 33-38
;
_exptl_crystal_colour white
_exptl_crystal_density_diffrn 2.740
_exptl_crystal_density_method 'not measured'
_exptl_crystal_description block
_exptl_crystal_F_000 392
_exptl_crystal_size_max 0.40
_exptl_crystal_size_mid 0.40
_exptl_crystal_size_min 0.20
_refine_diff_density_max 1.598
_refine_diff_density_min -0.896
_refine_diff_density_rms 0.122
_refine_ls_extinction_method none
_refine_ls_goodness_of_fit_ref 1.079
_refine_ls_hydrogen_treatment noref
_refine_ls_matrix_type full
_refine_ls_number_parameters 68
_refine_ls_number_reflns 2410
_refine_ls_number_restraints 0
_refine_ls_restrained_S_all 1.079
_refine_ls_R_factor_all 0.0278
_refine_ls_R_factor_gt 0.0235
_refine_ls_shift/su_max 0.000
_refine_ls_shift/su_mean 0.000
_refine_ls_structure_factor_coef Fsqd
_refine_ls_weighting_details 'calc w=1/[\s^2^(Fo^2^)+(0.0301P)^2^+0.1670P] where P=(Fo^2^+2Fc^2^)/3'
_refine_ls_weighting_scheme calc
_refine_ls_wR_factor_gt 0.0645
_refine_ls_wR_factor_ref 0.0680
_reflns_number_gt 2045
_reflns_number_total 2410
_reflns_threshold_expression >2sigma(I)
_cod_data_source_file c1cc10293a.txt
_cod_data_source_block mr498_0m
_cod_depositor_comments
;
The following automatic conversions were performed:

'_symmetry_cell_setting' value 'Monoclinic' changed to 'monoclinic'
according to the built-in table from CIF Core dictionary named
'cif_core.dic' version 2.4.1 from 2010-06-29.

Automatic conversion script
Id: cif_fix_values 1646 2011-03-28 12:23:43Z adriana 

The following automatic conversions were performed:

data name '_diffrn_measurement_specimen_suppport' was replaced with
'_diffrn_measurement_specimen_support' as specified in the
replacement file 'data/replacement-values/replacement_tags.lst'.

Automatic conversion script
Id: cif_correct_tags 9268 2022-04-12 08:56:07Z antanas 
;
_cod_original_sg_symbol_H-M P2(1)/n
_cod_database_code 7106277

loop_
_symmetry_equiv_pos_as_xyz
'x, y, z'
'-x+1/2, y+1/2, -z+1/2'
'-x, -y, -z'
'x-1/2, -y-1/2, z-1/2'

loop_
_atom_site_label
_atom_site_type_symbol
_atom_site_fract_x
_atom_site_fract_y
_atom_site_fract_z
_atom_site_U_iso_or_equiv
_atom_site_adp_type
_atom_site_occupancy
_atom_site_symmetry_multiplicity
_atom_site_calc_flag
_atom_site_refinement_flags
_atom_site_disorder_assembly
_atom_site_disorder_group
Ag1 Ag 0.0000 1.0000 0.5000 0.01744(5) Uani 1 2 d S . .
C1 C 0.33999(16) 0.83099(15) 0.44323(16) 0.0189(2) Uani 1 1 d . . .
F1 F -0.08055(12) 0.69592(11) 0.52428(13) 0.0303(2) Uani 1 1 d . . .
N1 N 0.22028(15) 0.90568(14) 0.44016(15) 0.0219(2) Uani 1 1 d . . .
Sb1 Sb 0.0000 0.5000 0.5000 0.01272(5) Uani 1 2 d S . .
C2 C 0.4923(2) 0.73421(17) 0.4484(2) 0.0245(3) Uani 1 1 d . . .
H2A H 0.5378 0.6810 0.5632 0.037 Uiso 1 1 calc R . .
H2B H 0.5907 0.7961 0.4343 0.037 Uiso 1 1 calc R . .
H2C H 0.4512 0.6602 0.3511 0.037 Uiso 1 1 calc R . .
F2 F 0.23514(11) 0.54944(12) 0.65773(11) 0.02877(19) Uani 1 1 d . . .
F3 F -0.06897(11) 0.43728(11) 0.69126(10) 0.02544(18) Uani 1 1 d . . .

loop_
_atom_site_aniso_label
_atom_site_aniso_U_11
_atom_site_aniso_U_22
_atom_site_aniso_U_33
_atom_site_aniso_U_23
_atom_site_aniso_U_13
_atom_site_aniso_U_12
Ag1 0.01595(8) 0.01753(10) 0.01880(9) 0.00019(4) 0.00603(6) 0.00167(4)
C1 0.0188(5) 0.0206(6) 0.0171(5) -0.0008(4) 0.0061(4) -0.0013(4)
F1 0.0316(4) 0.0172(5) 0.0491(6) 0.0002(4) 0.0230(4) 0.0038(3)
N1 0.0195(5) 0.0234(6) 0.0232(5) -0.0026(4) 0.0077(4) -0.0007(4)
Sb1 0.01164(7) 0.01447(8) 0.01163(7) 0.00059(3) 0.00353(5) 0.00018(3)
C2 0.0211(6) 0.0275(8) 0.0265(7) 0.0018(5) 0.0102(5) 0.0074(5)
F2 0.0181(4) 0.0401(5) 0.0212(4) 0.0045(4) -0.0018(3) -0.0096(4)
F3 0.0297(4) 0.0319(5) 0.0179(3) 0.0007(3) 0.0124(3) -0.0072(3)

loop_
_atom_type_symbol
_atom_type_description
_atom_type_scat_dispersion_real
_atom_type_scat_dispersion_imag
_atom_type_scat_source
C C 0.0033 0.0016 'International Tables Vol C Tables 4.2.6.8 and 6.1.1.4'
H H 0.0000 0.0000 'International Tables Vol C Tables 4.2.6.8 and 6.1.1.4'
N N 0.0061 0.0033 'International Tables Vol C Tables 4.2.6.8 and 6.1.1.4'
F F 0.0171 0.0103 'International Tables Vol C Tables 4.2.6.8 and 6.1.1.4'
Ag Ag -0.8971 1.1015 'International Tables Vol C Tables 4.2.6.8 and 6.1.1.4'
Sb Sb -0.5866 1.5461 'International Tables Vol C Tables 4.2.6.8 and 6.1.1.4'

loop_
_geom_angle_atom_site_label_1
_geom_angle_atom_site_label_2
_geom_angle_atom_site_label_3
_geom_angle
_geom_angle_site_symmetry_1
_geom_angle_site_symmetry_3
_geom_angle_publ_flag
N1 Ag1 N1 180.0 3_576 . ?
N1 C1 C2 179.32(15) . . ?
C1 N1 Ag1 162.28(11) . . ?
F3 Sb1 F3 180.00(6) 3_566 . ?
F3 Sb1 F1 89.23(4) 3_566 3_566 ?
F3 Sb1 F1 90.77(4) . 3_566 ?
F3 Sb1 F1 90.77(4) 3_566 . ?
F3 Sb1 F1 89.23(4) . . ?
F1 Sb1 F1 180.00(5) 3_566 . ?
F3 Sb1 F2 89.25(4) 3_566 . ?
F3 Sb1 F2 90.75(4) . . ?
F1 Sb1 F2 90.04(5) 3_566 . ?
F1 Sb1 F2 89.96(5) . . ?
F3 Sb1 F2 90.75(4) 3_566 3_566 ?
F3 Sb1 F2 89.25(4) . 3_566 ?
F1 Sb1 F2 89.96(5) 3_566 3_566 ?
F1 Sb1 F2 90.04(5) . 3_566 ?
F2 Sb1 F2 180.0 . 3_566 ?

loop_
_geom_bond_atom_site_label_1
_geom_bond_atom_site_label_2
_geom_bond_distance
_geom_bond_site_symmetry_2
_geom_bond_publ_flag
Ag1 N1 2.1098(11) 3_576 ?
Ag1 N1 2.1098(11) . ?
C1 N1 1.1367(17) . ?
C1 C2 1.4528(18) . ?
F1 Sb1 1.8754(9) . ?
Sb1 F3 1.8734(7) 3_566 ?
Sb1 F3 1.8734(7) . ?
Sb1 F1 1.8754(9) 3_566 ?
Sb1 F2 1.8772(8) . ?
Sb1 F2 1.8772(8) 3_566 ?

loop_
_geom_torsion_atom_site_label_1
_geom_torsion_atom_site_label_2
_geom_torsion_atom_site_label_3
_geom_torsion_atom_site_label_4
_geom_torsion
_geom_torsion_site_symmetry_1
_geom_torsion_site_symmetry_2
_geom_torsion_site_symmetry_3
_geom_torsion_site_symmetry_4
_geom_torsion_publ_flag
C2 C1 N1 Ag1 18(14) . . . . ?
N1 Ag1 N1 C1 134(9) 3_576 . . . ?
